data_4334233
loop_
_publ_author_name
'Sandra Carlsson'
'Leokadiya Zorina'
'David R. Allan'
'J. Paul Attfield'
'Enric Canadell'
'Patrick Batail'

_publ_contact_author_address
; 
 CSEC and School of Chemistry, University of Edinburgh, King`s Buildings, 
West Mains Road, Edinburgh, UK EH9 3JJ. 
;
_publ_contact_author_email j.p.attfield@ed.ac.uk
_publ_contact_author_fax '+44 131 651 7049'
_publ_contact_author_name 'J.P. Attfield'
_publ_contact_author_phone '+44 131 651 7229'
_publ_section_title
;
 Robust Dirac-Cone Band Structure in the Molecular Kagome Compound
 (EDT-TTF-CONH2)6[Re6Se8(CN)6]
;
_journal_name_full 'Inorganic Chemistry'
_journal_page_first 3326
_journal_page_last 3333
_journal_paper_doi 10.1021/ic302790m
_journal_volume 52
_journal_year 2013
_chemical_formula_moiety 'C60 H42 N12 O6 Re6 S36 Se8.00'
_chemical_formula_sum 'C60 H42 N12 O6 Re6 S36 Se8'
_chemical_formula_weight 3930.17
_space_group_IT_number 148
_symmetry_cell_setting rhombohedral
_symmetry_space_group_name_Hall '-P 3*'
_symmetry_space_group_name_H-M 'R -3 :R'
_atom_sites_solution_hydrogens geom
_atom_sites_solution_primary direct
_audit_creation_date 12-09-17
_audit_creation_method CRYSTALS_ver_12.85
_cell_angle_alpha 61.0780(10)
_cell_angle_beta 61.0780(10)
_cell_angle_gamma 61.0780(10)
_cell_formula_units_Z 1
_cell_length_a 14.88190(10)
_cell_length_b 14.88190(10)
_cell_length_c 14.88190(10)
_cell_measurement_reflns_used 4291
_cell_measurement_temperature 293
_cell_measurement_theta_max 25
_cell_measurement_theta_min 4
_cell_volume 2387.12(4)
_computing_cell_refinement 'SAINT (Siemens ,1995)'
_computing_data_collection 'SMART (Siemens, 1993)'
_computing_data_reduction 'SAINT (Siemens ,1995)'
_computing_molecular_graphics 'CAMERON (Watkin et al., 1996)'
_computing_publication_material 'CRYSTALS (Betteridge et al., 2003)'
_computing_structure_refinement 'CRYSTALS (Betteridge et al., 2003)'
_computing_structure_solution 'USER DEFINED STRUCTURE SOLUTION'
_diffrn_ambient_temperature 293
_diffrn_measured_fraction_theta_full 0.754
_diffrn_measured_fraction_theta_max 0.586
_diffrn_measurement_device 'Bruker SMART'
_diffrn_measurement_device_type Area
_diffrn_measurement_method \w
_diffrn_radiation_monochromator graphite
_diffrn_radiation_wavelength 0.67510
_diffrn_reflns_av_R_equivalents 0.000
_diffrn_reflns_limit_h_max 15
_diffrn_reflns_limit_h_min -6
_diffrn_reflns_limit_k_max 15
_diffrn_reflns_limit_k_min -5
_diffrn_reflns_limit_l_max 18
_diffrn_reflns_limit_l_min 2
_diffrn_reflns_number 8643
_diffrn_reflns_theta_full 18.736
_diffrn_reflns_theta_max 24.981
_diffrn_reflns_theta_min 3.211
_diffrn_standards_number 0
_exptl_absorpt_coefficient_mu 11.468
_exptl_absorpt_correction_T_max 1.00
_exptl_absorpt_correction_T_min 0.38
_exptl_absorpt_correction_type multi-scan
_exptl_absorpt_process_details 'SADABS (Siemens, 1996)'
_exptl_crystal_density_diffrn 2.734
_exptl_crystal_F_000 1831.932
_refine_diff_density_max 2.04
_refine_diff_density_min -2.21
_refine_ls_extinction_method none
_refine_ls_goodness_of_fit_ref 0.9489
_refine_ls_hydrogen_treatment noref
_refine_ls_matrix_type full
_refine_ls_number_parameters 193
_refine_ls_number_reflns 1891
_refine_ls_number_restraints 273
_refine_ls_R_factor_all 0.0755
_refine_ls_R_factor_gt 0.0629
_refine_ls_shift/su_max 0.000311
_refine_ls_structure_factor_coef Fsqd
_refine_ls_weighting_details
;
 Method= Modified Sheldrick 
 w=1/[\s^2^(F^2^) + ( 0.08P)^2^ +*****P] 
 ,where P=(max(Fo^2^,0) + 2Fc^2^)/3 
;
_refine_ls_weighting_scheme calc
_refine_ls_wR_factor_all 0.1869
_refine_ls_wR_factor_gt 0.1794
_refine_ls_wR_factor_ref 0.1869
_reflns_limit_h_max 15
_reflns_limit_h_min -6
_reflns_limit_k_max 15
_reflns_limit_k_min -5
_reflns_limit_l_max 18
_reflns_limit_l_min 2
_reflns_number_gt 1550
_reflns_number_total 1917
_reflns_threshold_expression I>2.0\s(I)
_oxford_diffrn_Wilson_B_factor 0.00
_oxford_diffrn_Wilson_scale 0.00
_oxford_refine_ls_r_factor_ref 0.0755
_oxford_refine_ls_scale 0.2434(5)
_oxford_reflns_number_all 1891
_oxford_reflns_threshold_expression_ref I>-10.0\s(I)
_oxford_structure_analysis_title 'edttf1 in R-3'
_cod_data_source_file ic302790m_si_005.cif
_cod_data_source_block global
_cod_original_sg_symbol_H-M r_-3:r
_cod_original_formula_sum 'C60 H42 N12 O6 Re6 S36 Se8.00'
_cod_database_code 4334233

loop_
_symmetry_equiv_pos_as_xyz
x,y,z
-x,-y,-z
z,x,y
-z,-x,-y
y,z,x
-y,-z,-x

loop_
_atom_site_label
_atom_site_type_symbol
_atom_site_fract_x
_atom_site_fract_y
_atom_site_fract_z
_atom_site_U_iso_or_equiv
_atom_site_occupancy
_atom_site_adp_type
_atom_site_refinement_flags_posn
_atom_site_refinement_flags_adp
S1 S 0.2807(5) 0.4659(5) 0.1027(5) 0.0463 1.0000 Uani . U
S2 S 0.4682(5) 0.2920(5) 0.0300(5) 0.0437 1.0000 Uani . U
S3 S 0.4204(4) 0.4965(5) 0.1929(5) 0.0429 1.0000 Uani . U
S4 S 0.6096(5) 0.3246(5) 0.1115(5) 0.0423 1.0000 Uani . U
S5 S 0.1443(5) 0.4739(7) 0.0076(7) 0.0738 1.0000 Uani D U
S6 S 0.3613(6) 0.2508(7) -0.0618(7) 0.0810 1.0000 Uani D U
C2 C 0.4136(16) 0.3883(17) 0.0922(15) 0.0320 1.0000 Uani . U
C3 C 0.4742(16) 0.4004(16) 0.1298(17) 0.0327 1.0000 Uani . U
C4 C 0.2703(18) 0.411(2) 0.028(2) 0.0498 1.0000 Uani . U
C5 C 0.355(2) 0.324(2) 0.005(2) 0.0590 1.0000 Uani . U
C6 C 0.5463(16) 0.4652(15) 0.2043(16) 0.0310 1.0000 Uani . U
C7 C 0.6271(17) 0.3912(18) 0.167(2) 0.0433 1.0000 Uani . U
C1 C 0.5530(18) 0.5235(16) 0.2587(17) 0.0346 1.0000 Uani . U
O1 O 0.6377(13) 0.4869(12) 0.2794(15) 0.0527 1.0000 Uani . U
N2 N 0.4704(15) 0.6085(16) 0.2816(16) 0.0470 1.0000 Uani . U
Re1 Re 0.93588(6) -0.10867(6) 0.08399(6) 0.0234 1.0000 Uani . U
Se1 Se 1.12111(16) -0.24542(16) 0.03779(16) 0.0287 1.0000 Uani . U
Se2 Se 0.91493(7) -0.08507(7) -0.08507(7) 0.0315 0.9990 Uani S TU
C11 C 0.8636(16) -0.2295(15) 0.1790(15) 0.0277 1.0000 Uani . U
N11 N 0.8278(15) -0.3033(14) 0.2366(15) 0.0418 1.0000 Uani . U
C8 C 0.146(2) 0.388(2) -0.046(3) 0.0906 1.0000 Uani D U
C9 C 0.2198(15) 0.272(2) -0.016(3) 0.0995 1.0000 Uani D U
H71 H 0.6980 0.3752 0.1652 0.0489 1.0000 Uiso . .
H81 H 0.1755 0.4177 -0.1263 0.1280 1.0000 Uiso . .
H82 H 0.0746 0.3893 -0.0249 0.1280 1.0000 Uiso . .
H91 H 0.1954 0.2424 0.0648 0.1370 1.0000 Uiso . .
H92 H 0.2093 0.2305 -0.0419 0.1370 1.0000 Uiso . .
H21 H 0.4746 0.6475 0.3144 0.0576 1.0000 Uiso . .
H22 H 0.4063 0.6320 0.2660 0.0576 1.0000 Uiso . .

loop_
_atom_site_aniso_label
_atom_site_aniso_U_11
_atom_site_aniso_U_22
_atom_site_aniso_U_33
_atom_site_aniso_U_23
_atom_site_aniso_U_13
_atom_site_aniso_U_12
S1 0.036(3) 0.058(4) 0.051(4) -0.029(3) -0.017(3) -0.005(3)
S2 0.041(3) 0.047(3) 0.052(4) -0.025(3) -0.014(3) -0.013(3)
S3 0.032(3) 0.054(3) 0.056(4) -0.030(3) -0.015(3) -0.010(3)
S4 0.035(3) 0.039(3) 0.058(4) -0.023(3) -0.019(3) -0.006(2)
S5 0.044(3) 0.113(6) 0.086(6) -0.055(5) -0.028(4) -0.012(4)
S6 0.075(5) 0.107(6) 0.108(6) -0.070(5) -0.028(5) -0.028(5)
C2 0.033(6) 0.039(9) 0.021(9) -0.009(7) -0.008(8) -0.012(5)
C3 0.029(5) 0.035(9) 0.034(10) -0.010(7) -0.006(8) -0.016(5)
C4 0.035(7) 0.073(11) 0.054(12) -0.033(9) -0.012(9) -0.016(6)
C5 0.050(8) 0.086(12) 0.063(12) -0.049(10) -0.024(10) -0.006(6)
C6 0.035(5) 0.020(8) 0.036(10) -0.002(7) -0.021(8) -0.005(6)
C7 0.034(6) 0.041(11) 0.063(13) -0.026(9) -0.022(10) -0.003(7)
C1 0.045(9) 0.025(9) 0.036(11) -0.001(8) -0.029(10) -0.006(6)
O1 0.055(8) 0.042(9) 0.078(12) -0.017(9) -0.048(9) -0.003(7)
N2 0.038(9) 0.058(11) 0.058(12) -0.035(10) -0.020(10) -0.004(7)
Re1 0.0231(5) 0.0225(5) 0.0241(5) -0.0067(3) -0.0066(4) -0.0092(4)
Se1 0.0295(10) 0.0214(10) 0.0309(10) -0.0081(8) -0.0095(9) -0.0061(8)
Se2 0.0341(10) 0.0341(10) 0.0341(10) -0.0130(6) -0.0130(6) -0.0130(6)
C11 0.030(5) 0.022(7) 0.031(4) -0.010(3) -0.005(4) -0.012(6)
N11 0.037(11) 0.030(9) 0.049(11) -0.017(8) 0.006(10) -0.019(8)
C8 0.079(10) 0.135(14) 0.104(17) -0.058(14) -0.049(13) -0.028(9)
C9 0.075(7) 0.133(13) 0.141(19) -0.081(16) -0.045(11) -0.023(11)

loop_
_atom_type_symbol
_atom_type_scat_dispersion_real
_atom_type_scat_dispersion_imag
_atom_type_scat_Cromer_Mann_a1
_atom_type_scat_Cromer_Mann_b1
_atom_type_scat_Cromer_Mann_a2
_atom_type_scat_Cromer_Mann_b2
_atom_type_scat_Cromer_Mann_a3
_atom_type_scat_Cromer_Mann_b3
_atom_type_scat_Cromer_Mann_a4
_atom_type_scat_Cromer_Mann_b4
_atom_type_scat_Cromer_Mann_c
_atom_type_scat_source
C 0.0033 0.0016 2.3100 20.8439 1.0200 10.2075 1.5886 0.5687 0.8650 51.6512 0.2156 'International Tables Vol C 4.2.6.8 and 6.1.1.4'
H 0.0000 0.0000 0.4930 10.5109 0.3229 26.1257 0.1402 3.1424 0.0408 57.7998 0.0030 'International Tables Vol C 4.2.6.8 and 6.1.1.4'
N 0.0061 0.0033 12.2126 0.0057 3.1322 9.8933 2.0125 28.9975 1.1663 0.5826 -11.5290 'International Tables Vol C 4.2.6.8 and 6.1.1.4'
O 0.0106 0.0060 3.0485 13.2771 2.2868 5.7011 1.5463 0.3239 0.8670 32.9089 0.2508 'International Tables Vol C 4.2.6.8 and 6.1.1.4'
S 0.1246 0.1234 6.9053 1.4679 5.2034 22.2151 1.4379 0.2536 1.5863 56.1720 0.8669 'International Tables Vol C 4.2.6.8 and 6.1.1.4'
Se -0.0929 2.2259 17.0006 2.4098 5.8196 0.2726 3.9731 15.2372 4.3543 43.8163 2.8409 'International Tables Vol C 4.2.6.8 and 6.1.1.4'
Re -1.0185 7.2310 28.7621 1.6719 15.7189 9.0923 14.5564 0.3505 5.4417 52.0861 10.4720 'International Tables Vol C 4.2.6.8 and 6.1.1.4'

loop_
_geom_angle_atom_site_label_1
_geom_angle_site_symmetry_1
_geom_angle_atom_site_label_2
_geom_angle_atom_site_label_3
_geom_angle_site_symmetry_3
_geom_angle
_geom_angle_publ_flag
C2 . S1 C4 . 94.8(10) yes
C2 . S2 C5 . 96.0(10) yes
C3 . S3 C6 . 93.0(9) yes
C3 . S4 C7 . 93.7(10) yes
C4 . S5 C8 . 103.2(12) yes
C5 . S6 C9 . 98.0(12) yes
S2 . C2 S1 . 115.2(10) yes
S2 . C2 C3 . 121.5(16) yes
S1 . C2 C3 . 123.3(15) yes
S3 . C3 S4 . 116.3(10) yes
S3 . C3 C2 . 122.1(16) yes
S4 . C3 C2 . 121.5(15) yes
S1 . C4 S5 . 112.8(14) yes
S1 . C4 C5 . 115.9(16) yes
S5 . C4 C5 . 131.0(16) yes
S6 . C5 S2 . 117.6(15) yes
S6 . C5 C4 . 124.9(17) yes
S2 . C5 C4 . 117.2(16) yes
S3 . C6 C7 . 117.1(14) yes
S3 . C6 C1 . 119.5(15) yes
C7 . C6 C1 . 123.4(17) yes
S4 . C7 C6 . 119.9(15) yes
S4 . C7 H71 . 119.3 no
C6 . C7 H71 . 120.7 no
C6 . C1 O1 . 116.5(19) yes
C6 . C1 N2 . 119.3(16) yes
O1 . C1 N2 . 124.2(17) yes
C1 . N2 H21 . 120.0 no
C1 . N2 H22 . 120.8 no
H21 . N2 H22 . 119.2 no
Se1 5_654 Re1 Se1 4_665 90.24(5) yes
Se1 5_654 Re1 Re1 5_654 58.12(5) yes
Se1 4_665 Re1 Re1 5_654 118.12(5) yes
Se1 5_654 Re1 Re1 3_645 118.12(5) yes
Se1 4_665 Re1 Re1 3_645 118.43(5) yes
Re1 5_654 Re1 Re1 3_645 60.000 yes
Se1 5_654 Re1 Re1 4_665 58.62(4) yes
Se1 4_665 Re1 Re1 4_665 58.31(5) yes
Re1 5_654 Re1 Re1 4_665 59.824(17) yes
Re1 3_645 Re1 Re1 4_665 90.000 yes
Se1 5_654 Re1 Re1 6_656 118.95(5) yes
Se1 4_665 Re1 Re1 6_656 58.63(5) yes
Re1 5_654 Re1 Re1 6_656 90.000 yes
Re1 3_645 Re1 Re1 6_656 59.824(17) yes
Re1 4_665 Re1 Re1 6_656 60.35(3) yes
Se1 5_654 Re1 Se1 . 176.47(6) yes
Se1 4_665 Re1 Se1 . 90.52(5) yes
Re1 5_654 Re1 Se1 . 118.58(5) yes
Re1 3_645 Re1 Se1 . 58.58(5) yes
Re1 4_665 Re1 Se1 . 119.10(5) yes
Se1 5_654 Re1 Se2 . 89.36(5) yes
Se1 4_665 Re1 Se2 . 175.90(6) yes
Re1 5_654 Re1 Se2 . 58.38(3) yes
Re1 3_645 Re1 Se2 . 58.38(3) yes
Re1 4_665 Re1 Se2 . 118.19(4) yes
Se1 5_654 Re1 C11 . 91.6(6) yes
Se1 4_665 Re1 C11 . 91.5(5) yes
Re1 5_654 Re1 C11 . 135.2(5) yes
Re1 3_645 Re1 C11 . 135.7(5) yes
Re1 4_665 Re1 C11 . 134.3(5) yes
Re1 6_656 Re1 Se1 . 58.76(4) yes
Re1 6_656 Re1 Se2 . 118.19(4) yes
Se1 . Re1 Se2 . 89.64(5) yes
Re1 6_656 Re1 C11 . 134.8(5) yes
Se1 . Re1 C11 . 91.8(6) yes
Se2 . Re1 C11 . 92.6(5) yes
Re1 3_645 Se1 Re1 6_656 62.75(5) yes
Re1 3_645 Se1 Re1 . 63.29(6) yes
Re1 6_656 Se1 Re1 . 62.93(5) yes
Re1 . Se2 Re1 3_645 63.24(6) yes
Re1 . Se2 Re1 5_654 63.24(6) yes
Re1 3_645 Se2 Re1 5_654 63.24(6) yes
Re1 . C11 N11 . 175.5(18) yes
S5 . C8 C9 . 115.6(17) yes
S5 . C8 H81 . 107.2 no
C9 . C8 H81 . 105.2 no
S5 . C8 H82 . 109.7 no
C9 . C8 H82 . 109.8 no
H81 . C8 H82 . 109.1 no
C8 . C9 S6 . 117(2) yes
C8 . C9 H91 . 106.5 no
S6 . C9 H91 . 107.5 no
C8 . C9 H92 . 109.3 no
S6 . C9 H92 . 108.8 no
H91 . C9 H92 . 107.4 no

loop_
_geom_bond_atom_site_label_1
_geom_bond_atom_site_label_2
_geom_bond_site_symmetry_2
_geom_bond_distance
_geom_bond_publ_flag
S1 C2 . 1.71(2) yes
S1 C4 . 1.75(2) yes
S2 C2 . 1.731(19) yes
S2 C5 . 1.70(2) yes
S3 C3 . 1.742(19) yes
S3 C6 . 1.774(19) yes
S4 C3 . 1.73(2) yes
S4 C7 . 1.726(19) yes
S5 C4 . 1.75(2) yes
S5 C8 . 1.785(16) yes
S6 C5 . 1.74(2) yes
S6 C9 . 1.780(16) yes
C2 C3 . 1.38(2) yes
C4 C5 . 1.35(3) yes
C6 C7 . 1.28(3) yes
C6 C1 . 1.50(2) yes
C7 H71 . 0.953 no
C1 O1 . 1.24(2) yes
C1 N2 . 1.32(3) yes
N2 H21 . 0.959 no
N2 H22 . 0.949 no
Re1 Se1 5_654 2.524(2) yes
Re1 Se1 4_665 2.5237(18) yes
Re1 Re1 5_654 2.6420(13) yes
Re1 Re1 3_645 2.6420(13) yes
Re1 Re1 4_665 2.6281(10) yes
Re1 Re1 6_656 2.6281(10) yes
Re1 Se1 . 2.511(2) yes
Re1 Se2 . 2.520(2) yes
Re1 C11 . 2.081(17) yes
C11 N11 . 1.20(2) yes
C8 C9 . 1.504(18) yes
C8 H81 . 0.996 no
C8 H82 . 0.950 no
C9 H91 . 0.998 no
C9 H92 . 0.970 no

loop_
_geom_hbond_atom_site_label_D
_geom_hbond_atom_site_label_H
_geom_hbond_atom_site_label_A
_geom_hbond_site_symmetry_A
_geom_hbond_angle_DHA
_geom_hbond_distance_DH
_geom_hbond_distance_HA
_geom_hbond_distance_DA
_geom_hbond_publ_flag
N2 H21 O1 6_666 169 0.96 1.94 2.89(4) yes
N2 H22 N11 6_566 145 0.95 2.16 2.98(4) yes
